data_4341955
loop_
_publ_author_name
'Kim, Youngkwon'
'Lee, Dong Woo'
'Ok, Kang Min'

_publ_section_title
;
 Rich Structural Chemistry in New Alkali Metal Yttrium Tellurites:
 Three-Dimensional Frameworks of NaYTe4O10, KY(TeO3)2, RbY(TeO3)2, and a
 Novel Variant of Hexagonal Tungsten Bronze, CsYTe3O8.
;
_journal_issue 1
_journal_name_full 'Inorganic chemistry'
_journal_page_first 389
_journal_page_last 395
_journal_paper_doi 10.1021/ic502724n
_journal_volume 54
_journal_year 2015
_chemical_formula_sum 'O6 Rb Te2 Y'
_chemical_formula_weight 525.58
_space_group_IT_number 62
_symmetry_cell_setting orthorhombic
_symmetry_space_group_name_Hall '-P 2ac 2n'
_symmetry_space_group_name_H-M 'P n m a'
_atom_sites_solution_primary direct
_atom_sites_solution_secondary difmap
_cell_angle_alpha 90
_cell_angle_beta 90
_cell_angle_gamma 90
_cell_formula_units_Z 4
_cell_length_a 13.7281(3)
_cell_length_b 6.0414(2)
_cell_length_c 8.6320(2)
_cell_measurement_temperature 298(2)
_cell_volume 715.91(3)
_computing_structure_refinement 'SHELXL-2014/6 (Sheldrick, 2014)'
_diffrn_ambient_temperature 298(2)
_diffrn_measured_fraction_theta_full 1
_diffrn_measured_fraction_theta_max 1
_diffrn_measurement_device_type 'Bruker SMART Breeze'
_diffrn_measurement_method CCD
_diffrn_radiation_type MoK\a
_diffrn_radiation_wavelength 0.71073
_diffrn_reflns_av_R_equivalents 0.0642
_diffrn_reflns_Laue_measured_fraction_full 1
_diffrn_reflns_Laue_measured_fraction_max 1
_diffrn_reflns_limit_h_max 17
_diffrn_reflns_limit_h_min -18
_diffrn_reflns_limit_k_max 8
_diffrn_reflns_limit_k_min -7
_diffrn_reflns_limit_l_max 11
_diffrn_reflns_limit_l_min -11
_diffrn_reflns_number 12714
_diffrn_reflns_point_group_measured_fraction_full 1
_diffrn_reflns_point_group_measured_fraction_max 1
_diffrn_reflns_theta_full 25.242
_diffrn_reflns_theta_max 28.328
_diffrn_reflns_theta_min 2.787
_exptl_absorpt_coefficient_mu 22.860
_exptl_absorpt_correction_T_max 0.60
_exptl_absorpt_correction_T_min 0.44
_exptl_absorpt_correction_type empirical
_exptl_absorpt_process_details
; 
 SADABS(Blessing, 1995) 
;
_exptl_crystal_colour Colorless
_exptl_crystal_density_diffrn 4.876
_exptl_crystal_density_method 'not measured'
_exptl_crystal_description Rod
_exptl_crystal_F_000 912
_exptl_crystal_size_max 0.034
_exptl_crystal_size_mid 0.031
_exptl_crystal_size_min 0.021
_refine_diff_density_max 0.594
_refine_diff_density_min -0.741
_refine_diff_density_rms 0.164
_refine_ls_extinction_coef 0.00072(9)
_refine_ls_extinction_expression Fc^*^=kFc[1+0.001xFc^2^\l^3^/sin(2\q)]^-1/4^
_refine_ls_extinction_method SHELXL
_refine_ls_goodness_of_fit_ref 1.013
_refine_ls_matrix_type full
_refine_ls_number_parameters 56
_refine_ls_number_reflns 973
_refine_ls_number_restraints 0
_refine_ls_restrained_S_all 1.013
_refine_ls_R_factor_all 0.0233
_refine_ls_R_factor_gt 0.0184
_refine_ls_shift/su_max 0.001
_refine_ls_shift/su_mean 0
_refine_ls_structure_factor_coef Fsqd
_refine_ls_weighting_details 'w=1/[\s^2^(Fo^2^)+(0.0187P)^2^] where P=(Fo^2^+2Fc^2^)/3'
_refine_ls_weighting_scheme calc
_refine_ls_wR_factor_gt 0.0401
_refine_ls_wR_factor_ref 0.041
_reflns_number_gt 838
_reflns_number_total 973
_reflns_threshold_expression 'I > 2\s(I)'
_cod_data_source_file ic502724n_si_002.cif
_cod_data_source_block RbYTe2O6
_cod_depositor_comments
;
The following automatic conversions were performed:

'_exptl_absorpt_correction_type' value 'EMPIRICAL' changed to
'empirical' according to
/home/saulius/struct/COD-crude-data--automatic-downloads/rss-feeds/ACS/lib/dictionaries/cif_core.dic
dictionary named 'cif_core.dic' version 2.4.2 from 2011-04-26.

Automatic conversion script
Id: cif_fix_values 2935 2014-11-11 08:27:57Z andrius 

 Adding full bibliography for 4341953--4341956.cif.
;
_cod_database_code 4341955

loop_
_space_group_symop_operation_xyz
'x, y, z'
'-x+1/2, -y, z+1/2'
'-x, y+1/2, -z'
'x+1/2, -y+1/2, -z+1/2'
'-x, -y, -z'
'x-1/2, y, -z-1/2'
'x, -y-1/2, z'
'-x-1/2, y-1/2, z-1/2'

loop_
_atom_site_label
_atom_site_type_symbol
_atom_site_fract_x
_atom_site_fract_y
_atom_site_fract_z
_atom_site_U_iso_or_equiv
_atom_site_adp_type
_atom_site_occupancy
_atom_site_calc_flag
Rb1 Rb 0.13489(3) 0.25 0.49349(5) 0.01829(12) Uani 1 d
Te1 Te 0.30477(2) -0.25 0.49517(3) 0.01389(9) Uani 1 d
Te2 Te 0.07759(2) -0.25 0.78232(3) 0.01261(10) Uani 1 d
Y1 Y 0.40785(3) 0.25 0.71241(5) 0.01104(11) Uani 1 d
O1 O 0.30189(15) -0.0138(3) 0.6318(2) 0.0221(5) Uani 1 d
O2 O 0.1725(2) -0.25 0.4426(3) 0.0163(6) Uani 1 d
O3 O 0.00919(14) -0.0141(3) 0.6987(3) 0.0153(5) Uani 1 d
O4 O 0.0221(3) -0.25 0.9785(3) 0.0221(7) Uani 1 d

loop_
_atom_site_aniso_label
_atom_site_aniso_U_11
_atom_site_aniso_U_22
_atom_site_aniso_U_33
_atom_site_aniso_U_23
_atom_site_aniso_U_13
_atom_site_aniso_U_12
Rb1 0.0177(2) 0.0159(2) 0.0213(3) 0 -0.00269(17) 0
Te1 0.01185(16) 0.01325(15) 0.01655(17) 0 -0.00024(11) 0
Te2 0.01165(15) 0.01083(15) 0.01536(17) 0 -0.00204(11) 0
Y1 0.0119(2) 0.0098(2) 0.0115(2) 0 0.00018(16) 0
O1 0.0186(12) 0.0159(12) 0.0318(13) -0.0090(10) -0.0054(11) -0.0017(9)
O2 0.0143(16) 0.0179(15) 0.0167(15) 0 -0.0067(12) 0
O3 0.0188(11) 0.0128(11) 0.0144(11) 0.0014(8) 0.0008(9) 0.0045(8)
O4 0.032(2) 0.0219(18) 0.0123(17) 0 -0.0017(14) 0

loop_
_atom_type_symbol
_atom_type_description
_atom_type_scat_dispersion_real
_atom_type_scat_dispersion_imag
_atom_type_scat_source
O O 0.0106 0.006 'International Tables Vol C Tables 4.2.6.8 and 6.1.1.4'
Y Y -2.7962 3.5667 'International Tables Vol C Tables 4.2.6.8 and 6.1.1.4'
Te Te -0.5308 1.6751 'International Tables Vol C Tables 4.2.6.8 and 6.1.1.4'
Rb Rb -0.9393 2.9676 'International Tables Vol C Tables 4.2.6.8 and 6.1.1.4'

loop_
_geom_angle_atom_site_label_1
_geom_angle_atom_site_label_2
_geom_angle_atom_site_label_3
_geom_angle
_geom_angle_site_symmetry_1
_geom_angle_site_symmetry_3
O3 Rb1 O3 65.65(7) 7_565 .
O3 Rb1 O3 101.97(4) 7_565 5_556
O3 Rb1 O3 71.55(7) . 5_556
O3 Rb1 O3 71.55(7) 7_565 3_556
O3 Rb1 O3 101.97(4) . 3_556
O3 Rb1 O3 57.80(7) 5_556 3_556
O3 Rb1 O1 119.38(6) 7_565 .
O3 Rb1 O1 85.50(5) . .
O3 Rb1 O1 118.28(5) 5_556 .
O3 Rb1 O1 168.87(6) 3_556 .
O3 Rb1 O1 85.50(5) 7_565 7_565
O3 Rb1 O1 119.38(6) . 7_565
O3 Rb1 O1 168.87(6) 5_556 7_565
O3 Rb1 O1 118.28(5) 3_556 7_565
O1 Rb1 O1 63.32(7) . 7_565
O3 Rb1 O2 69.78(6) 7_565 1_565
O3 Rb1 O2 135.41(7) . 1_565
O3 Rb1 O2 120.24(6) 5_556 1_565
O3 Rb1 O2 63.93(6) 3_556 1_565
O1 Rb1 O2 116.23(6) . 1_565
O1 Rb1 O2 54.38(6) 7_565 1_565
O3 Rb1 O2 135.41(7) 7_565 .
O3 Rb1 O2 69.78(6) . .
O3 Rb1 O2 63.93(6) 5_556 .
O3 Rb1 O2 120.24(6) 3_556 .
O1 Rb1 O2 54.38(6) . .
O1 Rb1 O2 116.22(6) 7_565 .
O2 Rb1 O2 154.69(11) 1_565 .
O3 Rb1 O1 153.25(5) 7_565 2_554
O3 Rb1 O1 117.14(5) . 2_554
O3 Rb1 O1 58.23(5) 5_556 2_554
O3 Rb1 O1 82.12(5) 3_556 2_554
O1 Rb1 O1 87.14(3) . 2_554
O1 Rb1 O1 111.90(3) 7_565 2_554
O2 Rb1 O1 103.13(6) 1_565 2_554
O2 Rb1 O1 56.00(6) . 2_554
O3 Rb1 O1 117.14(5) 7_565 8_665
O3 Rb1 O1 153.25(5) . 8_665
O3 Rb1 O1 82.12(5) 5_556 8_665
O3 Rb1 O1 58.23(5) 3_556 8_665
O1 Rb1 O1 111.90(3) . 8_665
O1 Rb1 O1 87.14(3) 7_565 8_665
O2 Rb1 O1 56.00(6) 1_565 8_665
O2 Rb1 O1 103.13(6) . 8_665
O1 Rb1 O1 47.52(6) 2_554 8_665
O3 Rb1 Te2 85.78(4) 7_565 5_556
O3 Rb1 Te2 85.78(4) . 5_556
O3 Rb1 Te2 28.91(3) 5_556 5_556
O3 Rb1 Te2 28.91(3) 3_556 5_556
O1 Rb1 Te2 146.45(4) . 5_556
O1 Rb1 Te2 146.45(4) 7_565 5_556
O2 Rb1 Te2 92.27(5) 1_565 5_556
O2 Rb1 Te2 92.27(5) . 5_556
O1 Rb1 Te2 68.43(3) 2_554 5_556
O1 Rb1 Te2 68.43(3) 8_665 5_556
O3 Rb1 Te1 85.81(3) 7_565 1_565
O3 Rb1 Te1 141.73(4) . 1_565
O3 Rb1 Te1 142.61(4) 5_556 1_565
O3 Rb1 Te1 91.69(3) 3_556 1_565
O1 Rb1 Te1 87.28(4) . 1_565
O1 Rb1 Te1 28.56(4) 7_565 1_565
O2 Rb1 Te1 29.10(5) 1_565 1_565
O2 Rb1 Te1 132.13(5) . 1_565
O1 Rb1 Te1 99.93(3) 2_554 1_565
O1 Rb1 Te1 62.27(3) 8_665 1_565
Te2 Rb1 Te1 118.413(8) 5_556 1_565
O1 Te1 O1 100.82(13) 7 .
O1 Te1 O2 97.69(9) 7 .
O1 Te1 O2 97.69(8) . .
O1 Te1 Rb1 51.64(7) 7 1_545
O1 Te1 Rb1 126.83(6) . 1_545
O2 Te1 Rb1 53.574(17) . 1_545
O1 Te1 Rb1 126.83(6) 7 .
O1 Te1 Rb1 51.64(7) . .
O2 Te1 Rb1 53.573(17) . .
Rb1 Te1 Rb1 104.659(13) 1_545 .
O3 Te2 O3 100.56(12) 7 .
O3 Te2 O4 98.47(9) 7 .
O3 Te2 O4 98.47(9) . .
O3 Te2 Rb1 50.30(6) 7 5_556
O3 Te2 Rb1 50.30(6) . 5_556
O4 Te2 Rb1 105.00(10) . 5_556
O3 Te2 Rb1 116.00(7) 7 .
O3 Te2 Rb1 43.54(6) . .
O4 Te2 Rb1 130.537(12) . .
Rb1 Te2 Rb1 75.990(10) 5_556 .
O3 Te2 Rb1 43.54(6) 7 1_545
O3 Te2 Rb1 116.00(7) . 1_545
O4 Te2 Rb1 130.537(12) . 1_545
Rb1 Te2 Rb1 75.991(10) 5_556 1_545
Rb1 Te2 Rb1 98.248(12) . 1_545
O3 Te2 Rb1 128.56(6) 7 2
O3 Te2 Rb1 128.56(6) . 2
O4 Te2 Rb1 89.43(10) . 2
Rb1 Te2 Rb1 165.566(10) 5_556 2
Rb1 Te2 Rb1 94.755(7) . 2
Rb1 Te2 Rb1 94.754(7) 1_545 2
O4 Y1 O3 92.41(8) 2_554 4_556
O4 Y1 O3 92.41(8) 2_554 6_657
O3 Y1 O3 90.24(10) 4_556 6_657
O4 Y1 O1 89.92(8) 2_554 7_565
O3 Y1 O1 90.16(7) 4_556 7_565
O3 Y1 O1 177.62(8) 6_657 7_565
O4 Y1 O1 89.92(8) 2_554 .
O3 Y1 O1 177.62(8) 4_556 .
O3 Y1 O1 90.16(7) 6_657 .
O1 Y1 O1 89.33(11) 7_565 .
O4 Y1 O2 176.41(11) 2_554 2
O3 Y1 O2 90.12(8) 4_556 2
O3 Y1 O2 90.12(8) 6_657 2
O1 Y1 O2 87.53(8) 7_565 2
O1 Y1 O2 87.53(8) . 2
O4 Y1 Rb1 128.565(17) 2_554 2_565
O3 Y1 Rb1 48.34(5) 4_556 2_565
O3 Y1 Rb1 115.33(5) 6_657 2_565
O1 Y1 Rb1 63.39(5) 7_565 2_565
O1 Y1 Rb1 129.49(5) . 2_565
O2 Y1 Rb1 52.121(18) 2 2_565
O4 Y1 Rb1 128.565(17) 2_554 2
O3 Y1 Rb1 115.33(5) 4_556 2
O3 Y1 Rb1 48.34(5) 6_657 2
O1 Y1 Rb1 129.49(5) 7_565 2
O1 Y1 Rb1 63.39(5) . 2
O2 Y1 Rb1 52.121(18) 2 2
Rb1 Y1 Rb1 100.862(14) 2_565 2
O4 Y1 Rb1 103.70(9) 2_554 6_657
O3 Y1 Rb1 46.03(5) 4_556 6_657
O3 Y1 Rb1 46.03(5) 6_657 6_657
O1 Y1 Rb1 133.73(5) 7_565 6_657
O1 Y1 Rb1 133.73(5) . 6_657
O2 Y1 Rb1 79.88(8) 2 6_657
Rb1 Y1 Rb1 74.042(11) 2_565 6_657
Rb1 Y1 Rb1 74.042(11) 2 6_657
O4 Y1 Rb1 88.70(9) 2_554 .
O3 Y1 Rb1 134.84(5) 4_556 .
O3 Y1 Rb1 134.84(5) 6_657 .
O1 Y1 Rb1 44.68(5) 7_565 .
O1 Y1 Rb1 44.68(5) . .
O2 Y1 Rb1 87.72(8) 2 .
Rb1 Y1 Rb1 98.342(8) 2_565 .
Rb1 Y1 Rb1 98.342(8) 2 .
Rb1 Y1 Rb1 167.597(13) 6_657 .
Te1 O1 Y1 136.35(11) . .
Te1 O1 Rb1 99.80(8) . .
Y1 O1 Rb1 103.65(7) . .
Te1 O1 Rb1 104.24(8) . 2
Y1 O1 Rb1 81.68(6) . 2
Rb1 O1 Rb1 138.00(7) . 2
Te1 O2 Y1 133.08(15) . 2_554
Te1 O2 Rb1 97.33(5) . 1_545
Y1 O2 Rb1 92.46(5) 2_554 1_545
Te1 O2 Rb1 97.33(5) . .
Y1 O2 Rb1 92.46(5) 2_554 .
Rb1 O2 Rb1 154.69(11) 1_545 .
Te2 O3 Y1 136.51(11) . 6_557
Te2 O3 Rb1 110.75(8) . .
Y1 O3 Rb1 100.56(6) 6_557 .
Te2 O3 Rb1 100.79(7) . 5_556
Y1 O3 Rb1 96.88(6) 6_557 5_556
Rb1 O3 Rb1 108.46(7) . 5_556
Te2 O4 Y1 130.32(18) . 2

loop_
_geom_bond_atom_site_label_1
_geom_bond_atom_site_label_2
_geom_bond_distance
_geom_bond_site_symmetry_2
Rb1 O3 2.943(2) 7_565
Rb1 O3 2.943(2) .
Rb1 O3 2.949(2) 5_556
Rb1 O3 2.949(2) 3_556
Rb1 O1 3.037(2) .
Rb1 O1 3.037(2) 7_565
Rb1 O2 3.0959(7) 1_565
Rb1 O2 3.0959(7) .
Rb1 O1 3.541(2) 2_554
Rb1 O1 3.541(2) 8_665
Rb1 Te2 3.7650(5) 5_556
Rb1 Te1 3.8162(3) 1_565
Te1 O1 1.8513(19) 7
Te1 O1 1.8513(19) .
Te1 O2 1.871(3) .
Te1 Rb1 3.8162(3) 1_545
Te2 O3 1.8530(18) 7
Te2 O3 1.8530(18) .
Te2 O4 1.856(3) .
Te2 Rb1 3.7651(5) 5_556
Te2 Rb1 3.9950(3) 1_545
Te2 Rb1 4.3477(5) 2
Y1 O4 2.237(3) 2_554
Y1 O3 2.2515(19) 4_556
Y1 O3 2.2515(18) 6_657
Y1 O1 2.2675(19) 7_565
Y1 O1 2.267(2) .
Y1 O2 2.273(3) 2
Y1 Rb1 3.9186(4) 2_565
Y1 Rb1 3.9186(4) 2
Y1 Rb1 4.0199(6) 6_657
O1 Rb1 3.541(2) 2
O2 Y1 2.273(3) 2_554
O2 Rb1 3.0959(7) 1_545
O3 Y1 2.2515(18) 6_557
O3 Rb1 2.949(2) 5_556
O4 Y1 2.237(3) 2
